data_4309519
loop_
_publ_author_name
'Alex S. Ionkin'
'William J. Marshall'

_publ_section_title
;
Novel \h1-N,\h2-C,C-Binding Mode between Pyridinyl-Functionalized
Cyclopentadienyl Ligands and Iridium
;
_journal_name_full 'Inorganic Chemistry'
_journal_page_first 6244
_journal_page_last 6247
_journal_paper_doi 10.1021/ic0505854
_journal_volume 44
_journal_year 2005
_chemical_formula_sum 'C42 H38 F6 Ir N O P2'
_chemical_formula_weight 940.87
_chemical_name_systematic
;
 ?
;
_space_group_IT_number 14
_symmetry_cell_setting monoclinic
_symmetry_space_group_name_Hall '-P 2yn'
_symmetry_space_group_name_H-M 'P 1 21/n 1'
_atom_sites_solution_hydrogens geom
_atom_sites_solution_primary direct
_atom_sites_solution_secondary difmap
_audit_creation_method SHELXL-97
_cell_angle_alpha 90.00
_cell_angle_beta 96.322(2)
_cell_angle_gamma 90.00
_cell_formula_units_Z 4
_cell_length_a 10.9554(11)
_cell_length_b 17.2237(17)
_cell_length_c 20.213(2)
_cell_measurement_temperature 293(2)
_cell_volume 3790.8(7)
_computing_cell_refinement 'Bruker XSCANS'
_computing_data_collection 'Bruker XSCANS'
_computing_data_reduction 'Bruker SHELXTL'
_computing_molecular_graphics 'Bruker SHELXTL'
_computing_publication_material 'Bruker SHELXTL'
_computing_structure_refinement 'SHELXL-97 (Sheldrick, 1997)'
_computing_structure_solution 'SHELXS-97 (Sheldrick, 1990)'
_diffrn_ambient_temperature 293(2)
_diffrn_measured_fraction_theta_full 0.992
_diffrn_measured_fraction_theta_max 0.992
_diffrn_measurement_device_type 'Bruker P4'
_diffrn_measurement_method '\w scans'
_diffrn_radiation_monochromator graphite
_diffrn_radiation_source 'fine-focus sealed tube'
_diffrn_radiation_type MoK\a
_diffrn_radiation_wavelength 0.71069
_diffrn_reflns_av_R_equivalents 0.0343
_diffrn_reflns_av_sigmaI/netI 0.0212
_diffrn_reflns_limit_h_max 14
_diffrn_reflns_limit_h_min -14
_diffrn_reflns_limit_k_max 22
_diffrn_reflns_limit_k_min -22
_diffrn_reflns_limit_l_max 26
_diffrn_reflns_limit_l_min -26
_diffrn_reflns_number 69662
_diffrn_reflns_theta_full 28.29
_diffrn_reflns_theta_max 28.29
_diffrn_reflns_theta_min 1.56
_exptl_absorpt_coefficient_mu 3.671
_exptl_absorpt_correction_type none
_exptl_crystal_colour red/orange
_exptl_crystal_density_diffrn 1.649
_exptl_crystal_density_meas multirun
_exptl_crystal_density_method 'not measured'
_exptl_crystal_description irregularblock
_exptl_crystal_F_000 1864
_exptl_crystal_size_max .24
_exptl_crystal_size_mid .18
_exptl_crystal_size_min .14
_refine_diff_density_max 2.339
_refine_diff_density_min -0.686
_refine_diff_density_rms 0.086
_refine_ls_extinction_method none
_refine_ls_goodness_of_fit_ref 1.083
_refine_ls_hydrogen_treatment mixed
_refine_ls_matrix_type full
_refine_ls_number_parameters 494
_refine_ls_number_reflns 9337
_refine_ls_number_restraints 0
_refine_ls_restrained_S_all 1.083
_refine_ls_R_factor_all 0.0323
_refine_ls_R_factor_gt 0.0230
_refine_ls_shift/su_max 0.131
_refine_ls_shift/su_mean 0.001
_refine_ls_structure_factor_coef Fsqd
_refine_ls_weighting_details 'calc w=1/[\s^2^(Fo^2^)+(0.0195P)^2^+4.6216P] where P=(Fo^2^+2Fc^2^)/3'
_refine_ls_weighting_scheme calc
_refine_ls_wR_factor_gt 0.0495
_refine_ls_wR_factor_ref 0.0540
_reflns_number_gt 7932
_reflns_number_total 9337
_reflns_threshold_expression >2sigma(I)
_cod_data_source_file ic0505854si20050415_090320_2.cif
_cod_data_source_block 03067
_cod_depositor_comments
;
The following automatic conversions were performed:
'_symmetry_cell_setting' value 'Monoclinic' changed to 'monoclinic'
according to '/home/saulius/struct/CIF-dictionaries/cif_core.dic'
dictionary named 'cif_core.dic' version 2.4.1 from 2010-06-29.

Automatic conversion script
Id: cif_fix_enum 1527 2010-12-29 10:47:43Z saulius 
;
_cod_original_cell_volume 3790.9(7)
_cod_database_code 4309519

loop_
_symmetry_equiv_pos_as_xyz
'x, y, z'
'x+1/2, -y+1/2, z+1/2'
'-x, -y, -z'
'-x-1/2, y-1/2, -z-1/2'

loop_
_atom_site_label
_atom_site_type_symbol
_atom_site_fract_x
_atom_site_fract_y
_atom_site_fract_z
_atom_site_U_iso_or_equiv
_atom_site_adp_type
_atom_site_occupancy
_atom_site_symmetry_multiplicity
_atom_site_calc_flag
_atom_site_refinement_flags
_atom_site_disorder_assembly
_atom_site_disorder_group
Ir1 Ir 0.412644(8) 0.243737(5) 0.220010(4) 0.01986(3) Uani 1 1 d . . .
P1 P 0.60440(6) 0.27922(4) 0.26166(3) 0.02287(13) Uani 1 1 d . . .
P2 P 0.30531(6) 0.36136(4) 0.22783(3) 0.02461(13) Uani 1 1 d . . .
F1 F 0.69636(17) 0.41111(11) 0.09274(10) 0.0487(5) Uani 1 1 d . . .
F2 F 0.55673(16) 0.42539(9) 0.15879(9) 0.0391(4) Uani 1 1 d . . .
F3 F 0.50607(18) 0.40291(10) 0.05485(9) 0.0478(5) Uani 1 1 d . . .
F4 F 0.56367(18) 0.26408(11) 0.00727(8) 0.0444(4) Uani 1 1 d . . .
F5 F 0.62708(17) 0.17453(10) 0.07626(9) 0.0440(4) Uani 1 1 d . . .
F6 F 0.74885(17) 0.26698(11) 0.05547(9) 0.0458(4) Uani 1 1 d . . .
O1 O 0.46869(16) 0.27510(10) 0.12913(8) 0.0238(4) Uani 1 1 d . . .
C1 C 0.6815(2) 0.28100(17) 0.18511(13) 0.0299(6) Uani 1 1 d . . .
H1A H 0.7440 0.3211 0.1887 0.036 Uiso 1 1 calc R . .
H1B H 0.7214 0.2315 0.1797 0.036 Uiso 1 1 calc R . .
C2 C 0.5877(2) 0.29704(15) 0.12345(12) 0.0253(5) Uani 1 1 d . . .
C3 C 0.5874(3) 0.38415(16) 0.10667(14) 0.0317(6) Uani 1 1 d . . .
C4 C 0.6319(3) 0.25119(16) 0.06511(14) 0.0323(6) Uani 1 1 d . . .
C5 C 0.6959(2) 0.20906(14) 0.31362(12) 0.0241(5) Uani 1 1 d . . .
C6 C 0.7085(2) 0.13396(16) 0.28953(14) 0.0297(6) Uani 1 1 d . . .
H6A H 0.6718 0.1210 0.2473 0.036 Uiso 1 1 calc R . .
C7 C 0.7746(3) 0.07867(16) 0.32752(15) 0.0356(6) Uani 1 1 d . . .
H7A H 0.7828 0.0290 0.3105 0.043 Uiso 1 1 calc R . .
C8 C 0.8288(3) 0.09659(17) 0.39088(15) 0.0390(7) Uani 1 1 d . . .
H8A H 0.8743 0.0594 0.4162 0.047 Uiso 1 1 calc R . .
C9 C 0.8147(3) 0.16997(17) 0.41604(15) 0.0388(7) Uani 1 1 d . . .
H9A H 0.8490 0.1819 0.4590 0.047 Uiso 1 1 calc R . .
C10 C 0.7496(3) 0.22622(17) 0.37762(15) 0.0340(6) Uani 1 1 d . . .
H10A H 0.7418 0.2758 0.3948 0.041 Uiso 1 1 calc R . .
C11 C 0.6481(3) 0.36937(15) 0.30627(14) 0.0299(6) Uani 1 1 d . . .
C12 C 0.7632(3) 0.40384(17) 0.30532(16) 0.0397(7) Uani 1 1 d . . .
H12A H 0.8182 0.3838 0.2778 0.048 Uiso 1 1 calc R . .
C13 C 0.7964(3) 0.46772(18) 0.34510(18) 0.0486(9) Uani 1 1 d . . .
H13A H 0.8728 0.4907 0.3436 0.058 Uiso 1 1 calc R . .
C14 C 0.7163(4) 0.49711(19) 0.38674(18) 0.0528(9) Uani 1 1 d . . .
H14A H 0.7391 0.5395 0.4138 0.063 Uiso 1 1 calc R . .
C15 C 0.6026(3) 0.4637(2) 0.38836(17) 0.0496(8) Uani 1 1 d . . .
H15A H 0.5484 0.4837 0.4164 0.059 Uiso 1 1 calc R . .
C16 C 0.5686(3) 0.40018(17) 0.34826(15) 0.0366(6) Uani 1 1 d . . .
H16A H 0.4915 0.3780 0.3495 0.044 Uiso 1 1 calc R . .
C17 C 0.3028(2) 0.15030(14) 0.17007(12) 0.0238(5) Uani 1 1 d . . .
C18 C 0.2383(3) 0.15357(15) 0.10346(13) 0.0291(6) Uani 1 1 d . . .
C19 C 0.1142(3) 0.15142(17) 0.10843(15) 0.0345(6) Uani 1 1 d . . .
C20 C 0.0943(3) 0.14611(16) 0.17797(15) 0.0337(6) Uani 1 1 d . . .
C21 C 0.2070(2) 0.14379(15) 0.21509(13) 0.0274(5) Uani 1 1 d . . .
C22 C 0.4305(2) 0.12800(14) 0.19009(13) 0.0239(5) Uani 1 1 d . . .
H22 H 0.481(3) 0.1193(18) 0.1541(15) 0.037(8) Uiso 1 1 d . . .
H22' H 0.448(3) 0.0899(18) 0.2275(14) 0.030(8) Uiso 1 1 d . . .
C23 C 0.2998(3) 0.15510(18) 0.04062(13) 0.0368(7) Uani 1 1 d . . .
H23A H 0.2425 0.1389 0.0039 0.055 Uiso 1 1 calc R . .
H23B H 0.3689 0.1205 0.0450 0.055 Uiso 1 1 calc R . .
H23C H 0.3273 0.2069 0.0328 0.055 Uiso 1 1 calc R . .
C24 C 0.0141(3) 0.1588(2) 0.05158(17) 0.0505(9) Uani 1 1 d . . .
H24A H 0.0482 0.1516 0.0102 0.076 Uiso 1 1 calc R . .
H24B H -0.0223 0.2095 0.0524 0.076 Uiso 1 1 calc R . .
H24C H -0.0475 0.1200 0.0559 0.076 Uiso 1 1 calc R . .
C25 C -0.0295(3) 0.1530(2) 0.2027(2) 0.0574(10) Uani 1 1 d . . .
H25A H -0.0195 0.1679 0.2488 0.086 Uiso 1 1 calc R . .
H25B H -0.0710 0.1039 0.1981 0.086 Uiso 1 1 calc R . .
H25C H -0.0772 0.1915 0.1772 0.086 Uiso 1 1 calc R . .
C26 C 0.2420(2) 0.15007(15) 0.28588(14) 0.0282(5) Uani 1 1 d . . .
C27 C 0.1836(3) 0.11549(18) 0.33656(15) 0.0400(7) Uani 1 1 d . . .
H27A H 0.1152 0.0841 0.3260 0.048 Uiso 1 1 calc R . .
C28 C 0.2277(3) 0.1279(2) 0.40208(16) 0.0462(8) Uani 1 1 d . . .
H28A H 0.1883 0.1060 0.4360 0.055 Uiso 1 1 calc R . .
C29 C 0.3307(3) 0.17319(19) 0.41700(15) 0.0420(7) Uani 1 1 d . . .
H29A H 0.3620 0.1818 0.4611 0.050 Uiso 1 1 calc R . .
C30 C 0.3868(3) 0.20557(17) 0.36591(13) 0.0325(6) Uani 1 1 d . . .
H30A H 0.4572 0.2353 0.3763 0.039 Uiso 1 1 calc R . .
N31 N 0.34374(19) 0.19586(12) 0.30163(10) 0.0263(7) Uani 1 1 d . . .
C32 C 0.1874(3) 0.38764(16) 0.16044(14) 0.0306(6) Uani 1 1 d . . .
C33 C 0.1894(3) 0.35511(18) 0.09811(15) 0.0396(7) Uani 1 1 d . . .
H33A H 0.2509 0.3201 0.0905 0.048 Uiso 1 1 calc R . .
C34 C 0.0999(3) 0.3745(2) 0.04672(16) 0.0495(8) Uani 1 1 d . . .
H34A H 0.1020 0.3527 0.0048 0.059 Uiso 1 1 calc R . .
C35 C 0.0081(3) 0.4259(2) 0.05769(18) 0.0505(9) Uani 1 1 d . . .
H35A H -0.0524 0.4381 0.0233 0.061 Uiso 1 1 calc R . .
C36 C 0.0056(3) 0.4592(2) 0.11885(19) 0.0588(10) Uani 1 1 d . . .
H36A H -0.0561 0.4944 0.1259 0.071 Uiso 1 1 calc R . .
C37 C 0.0951(3) 0.4405(2) 0.17078(17) 0.0486(8) Uani 1 1 d . . .
H37A H 0.0933 0.4633 0.2124 0.058 Uiso 1 1 calc R . .
C38 C 0.2264(3) 0.37692(15) 0.30118(13) 0.0296(6) Uani 1 1 d . . .
C39 C 0.1335(3) 0.32499(17) 0.31426(15) 0.0361(6) Uani 1 1 d . . .
H39A H 0.1124 0.2843 0.2850 0.043 Uiso 1 1 calc R . .
C40 C 0.0731(3) 0.3339(2) 0.37035(17) 0.0481(8) Uani 1 1 d . . .
H40A H 0.0116 0.2991 0.3786 0.058 Uiso 1 1 calc R . .
C41 C 0.1034(4) 0.3939(2) 0.41411(17) 0.0545(10) Uani 1 1 d . . .
H41A H 0.0634 0.3991 0.4521 0.065 Uiso 1 1 calc R . .
C42 C 0.1934(4) 0.4462(2) 0.40149(16) 0.0496(9) Uani 1 1 d . . .
H42A H 0.2133 0.4869 0.4309 0.060 Uiso 1 1 calc R . .
C43 C 0.2548(3) 0.43848(17) 0.34475(15) 0.0368(6) Uani 1 1 d . . .
H43A H 0.3145 0.4744 0.3362 0.044 Uiso 1 1 calc R . .
H2 H 0.371(2) 0.4275(16) 0.2318(13) 0.025(7) Uiso 1 1 d . . .

loop_
_atom_site_aniso_label
_atom_site_aniso_U_11
_atom_site_aniso_U_22
_atom_site_aniso_U_33
_atom_site_aniso_U_23
_atom_site_aniso_U_13
_atom_site_aniso_U_12
Ir1 0.01862(5) 0.02149(5) 0.01955(5) 0.00009(3) 0.00247(3) 0.00090(4)
P1 0.0215(3) 0.0231(3) 0.0235(3) 0.0006(2) 0.0005(2) 0.0011(2)
P2 0.0250(3) 0.0218(3) 0.0272(3) -0.0006(2) 0.0037(3) 0.0029(2)
F1 0.0472(11) 0.0393(10) 0.0631(12) 0.0068(9) 0.0210(9) -0.0141(8)
F2 0.0462(10) 0.0275(8) 0.0444(10) -0.0028(7) 0.0087(8) -0.0021(7)
F3 0.0608(12) 0.0346(10) 0.0443(10) 0.0129(8) -0.0097(9) 0.0015(9)
F4 0.0506(11) 0.0589(12) 0.0238(8) -0.0031(8) 0.0053(8) 0.0064(9)
F5 0.0577(11) 0.0318(9) 0.0457(10) -0.0028(8) 0.0200(9) 0.0066(8)
F6 0.0352(10) 0.0615(12) 0.0442(10) 0.0026(9) 0.0204(8) 0.0011(8)
O1 0.0226(9) 0.0287(9) 0.0205(8) 0.0022(7) 0.0036(7) -0.0016(7)
C1 0.0236(13) 0.0380(15) 0.0284(13) 0.0034(11) 0.0042(10) 0.0002(11)
C2 0.0256(13) 0.0253(13) 0.0254(13) 0.0027(10) 0.0051(10) -0.0017(10)
C3 0.0336(15) 0.0281(14) 0.0336(15) 0.0036(11) 0.0044(12) -0.0051(11)
C4 0.0326(14) 0.0356(15) 0.0301(14) 0.0032(11) 0.0095(11) 0.0017(12)
C5 0.0242(12) 0.0223(12) 0.0253(12) 0.0009(9) 0.0001(10) -0.0002(10)
C6 0.0298(14) 0.0297(14) 0.0286(14) -0.0030(10) -0.0021(11) 0.0043(11)
C7 0.0404(16) 0.0246(14) 0.0402(16) -0.0027(11) -0.0027(13) 0.0053(12)
C8 0.0436(18) 0.0302(15) 0.0406(17) 0.0063(12) -0.0073(13) 0.0054(13)
C9 0.0471(18) 0.0345(16) 0.0311(15) 0.0022(12) -0.0125(13) 0.0032(13)
C10 0.0352(15) 0.0265(14) 0.0380(16) -0.0078(11) -0.0065(12) 0.0016(11)
C11 0.0334(15) 0.0212(13) 0.0326(14) 0.0030(10) -0.0075(11) 0.0010(10)
C12 0.0370(16) 0.0311(15) 0.0488(18) 0.0054(13) -0.0057(14) -0.0037(12)
C13 0.0453(19) 0.0297(16) 0.065(2) 0.0088(15) -0.0183(17) -0.0091(14)
C14 0.069(2) 0.0269(16) 0.055(2) -0.0060(14) -0.0248(18) -0.0009(16)
C15 0.060(2) 0.0402(18) 0.0458(19) -0.0133(15) -0.0053(16) 0.0040(16)
C16 0.0383(16) 0.0308(15) 0.0385(16) -0.0044(12) -0.0060(13) 0.0021(12)
C17 0.0252(12) 0.0208(12) 0.0256(12) -0.0007(9) 0.0036(10) -0.0022(10)
C18 0.0350(15) 0.0221(13) 0.0294(14) -0.0003(10) 0.0002(11) -0.0028(11)
C19 0.0338(15) 0.0305(15) 0.0372(16) -0.0014(11) -0.0048(12) -0.0041(12)
C20 0.0266(14) 0.0304(15) 0.0442(17) -0.0055(12) 0.0042(12) -0.0042(11)
C21 0.0269(13) 0.0238(13) 0.0320(14) -0.0009(10) 0.0055(11) -0.0028(10)
C22 0.0271(13) 0.0204(12) 0.0247(13) -0.0017(10) 0.0048(10) 0.0000(10)
C23 0.0445(17) 0.0387(16) 0.0263(14) -0.0003(11) 0.0006(12) -0.0099(13)
C24 0.0382(18) 0.056(2) 0.053(2) 0.0018(16) -0.0113(15) -0.0064(16)
C25 0.0301(17) 0.078(3) 0.065(2) -0.015(2) 0.0094(16) -0.0048(17)
C26 0.0258(13) 0.0252(13) 0.0344(14) 0.0004(10) 0.0069(11) 0.0013(10)
C27 0.0444(18) 0.0373(16) 0.0412(17) 0.0019(13) 0.0185(14) -0.0048(13)
C28 0.057(2) 0.0494(19) 0.0361(17) 0.0079(14) 0.0214(15) -0.0003(16)
C29 0.0503(19) 0.0501(19) 0.0265(15) 0.0014(13) 0.0083(13) 0.0066(15)
C30 0.0340(15) 0.0384(16) 0.0256(13) -0.0002(11) 0.0051(11) 0.0032(12)
N31 0.0270(12) 0.0261(12) 0.0266(12) 0.0008(8) 0.0068(9) 0.0033(9)
C32 0.0298(14) 0.0257(13) 0.0358(15) 0.0040(11) 0.0014(11) 0.0051(11)
C33 0.0454(18) 0.0372(16) 0.0356(16) 0.0000(12) 0.0013(13) 0.0112(14)
C34 0.057(2) 0.054(2) 0.0346(17) -0.0010(14) -0.0067(15) 0.0120(17)
C35 0.0452(19) 0.050(2) 0.052(2) 0.0102(16) -0.0138(16) 0.0095(16)
C36 0.050(2) 0.060(2) 0.063(2) 0.0002(19) -0.0066(18) 0.0308(18)
C37 0.051(2) 0.049(2) 0.0455(19) -0.0040(15) 0.0009(15) 0.0231(16)
C38 0.0331(14) 0.0264(13) 0.0301(14) 0.0034(10) 0.0065(11) 0.0086(11)
C39 0.0330(15) 0.0330(15) 0.0440(17) 0.0037(12) 0.0113(13) 0.0056(12)
C40 0.0451(19) 0.0475(19) 0.056(2) 0.0173(16) 0.0231(16) 0.0120(15)
C41 0.074(3) 0.052(2) 0.0429(19) 0.0104(16) 0.0297(18) 0.0225(19)
C42 0.073(2) 0.0423(19) 0.0351(17) -0.0047(14) 0.0126(16) 0.0152(17)
C43 0.0473(18) 0.0283(14) 0.0355(15) -0.0029(12) 0.0073(13) 0.0059(13)

loop_
_atom_type_symbol
_atom_type_description
_atom_type_scat_dispersion_real
_atom_type_scat_dispersion_imag
_atom_type_scat_source
C C 0.0033 0.0016 'International Tables Vol C Tables 4.2.6.8 and 6.1.1.4'
H H 0.0000 0.0000 'International Tables Vol C Tables 4.2.6.8 and 6.1.1.4'
F F 0.0171 0.0103 'International Tables Vol C Tables 4.2.6.8 and 6.1.1.4'
Ir Ir -1.4442 7.9887 'International Tables Vol C Tables 4.2.6.8 and 6.1.1.4'
O O 0.0106 0.0060 'International Tables Vol C Tables 4.2.6.8 and 6.1.1.4'
P P 0.1023 0.0942 'International Tables Vol C Tables 4.2.6.8 and 6.1.1.4'
N N 0.0061 0.0033 'International Tables Vol C Tables 4.2.6.8 and 6.1.1.4'

loop_
_geom_angle_atom_site_label_1
_geom_angle_atom_site_label_2
_geom_angle_atom_site_label_3
_geom_angle
_geom_angle_site_symmetry_1
_geom_angle_site_symmetry_3
_geom_angle_publ_flag
N31 Ir1 O1 169.99(8) . . ?
N31 Ir1 C22 84.52(9) . . ?
O1 Ir1 C22 86.91(9) . . ?
N31 Ir1 C17 81.01(9) . . ?
O1 Ir1 C17 89.10(8) . . ?
C22 Ir1 C17 39.85(10) . . ?
N31 Ir1 P1 102.56(6) . . ?
O1 Ir1 P1 84.59(5) . . ?
C22 Ir1 P1 104.60(7) . . ?
C17 Ir1 P1 144.30(7) . . ?
N31 Ir1 P2 93.49(6) . . ?
O1 Ir1 P2 91.96(5) . . ?
C22 Ir1 P2 154.02(7) . . ?
C17 Ir1 P2 114.22(7) . . ?
P1 Ir1 P2 101.11(2) . . ?
C5 P1 C11 100.39(12) . . ?
C5 P1 C1 102.75(12) . . ?
C11 P1 C1 106.26(13) . . ?
C5 P1 Ir1 117.65(8) . . ?
C11 P1 Ir1 126.47(9) . . ?
C1 P1 Ir1 100.65(9) . . ?
C38 P2 C32 102.17(13) . . ?
C38 P2 Ir1 117.87(9) . . ?
C32 P2 Ir1 118.67(9) . . ?
C2 O1 Ir1 121.49(15) . . ?
C2 C1 P1 110.71(17) . . ?
O1 C2 C3 107.9(2) . . ?
O1 C2 C4 107.7(2) . . ?
C3 C2 C4 108.9(2) . . ?
O1 C2 C1 115.8(2) . . ?
C3 C2 C1 109.6(2) . . ?
C4 C2 C1 106.7(2) . . ?
F3 C3 F1 106.5(2) . . ?
F3 C3 F2 106.5(2) . . ?
F1 C3 F2 106.7(2) . . ?
F3 C3 C2 113.1(2) . . ?
F1 C3 C2 113.9(2) . . ?
F2 C3 C2 109.7(2) . . ?
F4 C4 F5 106.4(2) . . ?
F4 C4 F6 106.8(2) . . ?
F5 C4 F6 106.2(2) . . ?
F4 C4 C2 113.1(2) . . ?
F5 C4 C2 110.8(2) . . ?
F6 C4 C2 113.1(2) . . ?
C10 C5 C6 118.3(2) . . ?
C10 C5 P1 122.9(2) . . ?
C6 C5 P1 118.82(19) . . ?
C7 C6 C5 120.8(3) . . ?
C6 C7 C8 120.4(3) . . ?
C9 C8 C7 119.4(3) . . ?
C8 C9 C10 120.4(3) . . ?
C9 C10 C5 120.7(3) . . ?
C16 C11 C12 118.4(3) . . ?
C16 C11 P1 118.5(2) . . ?
C12 C11 P1 122.8(2) . . ?
C13 C12 C11 120.6(3) . . ?
C14 C13 C12 120.2(3) . . ?
C15 C14 C13 120.0(3) . . ?
C14 C15 C16 120.1(3) . . ?
C11 C16 C15 120.9(3) . . ?
C18 C17 C22 128.3(2) . . ?
C18 C17 C21 105.6(2) . . ?
C22 C17 C21 122.4(2) . . ?
C18 C17 Ir1 125.89(18) . . ?
C22 C17 Ir1 66.76(13) . . ?
C21 C17 Ir1 99.48(16) . . ?
C19 C18 C17 108.4(2) . . ?
C19 C18 C23 127.0(3) . . ?
C17 C18 C23 124.5(2) . . ?
C18 C19 C20 109.2(2) . . ?
C18 C19 C24 125.9(3) . . ?
C20 C19 C24 124.8(3) . . ?
C21 C20 C19 108.0(2) . . ?
C21 C20 C25 127.7(3) . . ?
C19 C20 C25 123.8(3) . . ?
C20 C21 C26 131.6(3) . . ?
C20 C21 C17 108.7(2) . . ?
C26 C21 C17 118.6(2) . . ?
C17 C22 Ir1 73.38(14) . . ?
N31 C26 C27 119.9(3) . . ?
N31 C26 C21 113.1(2) . . ?
C27 C26 C21 126.9(3) . . ?
C28 C27 C26 119.9(3) . . ?
C27 C28 C29 119.4(3) . . ?
C30 C29 C28 119.2(3) . . ?
N31 C30 C29 122.5(3) . . ?
C30 N31 C26 119.0(2) . . ?
C30 N31 Ir1 127.16(19) . . ?
C26 N31 Ir1 113.81(17) . . ?
C33 C32 C37 119.1(3) . . ?
C33 C32 P2 119.9(2) . . ?
C37 C32 P2 121.0(2) . . ?
C32 C33 C34 120.3(3) . . ?
C35 C34 C33 120.2(3) . . ?
C36 C35 C34 120.2(3) . . ?
C35 C36 C37 120.2(3) . . ?
C32 C37 C36 120.0(3) . . ?
C43 C38 C39 118.9(3) . . ?
C43 C38 P2 122.4(2) . . ?
C39 C38 P2 118.7(2) . . ?
C40 C39 C38 120.4(3) . . ?
C41 C40 C39 120.4(3) . . ?
C40 C41 C42 119.9(3) . . ?
C41 C42 C43 120.5(3) . . ?
C38 C43 C42 119.8(3) . . ?

loop_
_geom_bond_atom_site_label_1
_geom_bond_atom_site_label_2
_geom_bond_distance
_geom_bond_site_symmetry_2
_geom_bond_publ_flag
Ir1 N31 2.060(2) . ?
Ir1 O1 2.0715(16) . ?
Ir1 C22 2.099(2) . ?
Ir1 C17 2.188(2) . ?
Ir1 P1 2.2596(7) . ?
Ir1 P2 2.3565(7) . ?
P1 C5 1.827(3) . ?
P1 C11 1.833(3) . ?
P1 C1 1.843(3) . ?
P2 C38 1.817(3) . ?
P2 C32 1.828(3) . ?
F1 C3 1.339(3) . ?
F2 C3 1.344(3) . ?
F3 C3 1.338(3) . ?
F4 C4 1.335(3) . ?
F5 C4 1.341(3) . ?
F6 C4 1.345(3) . ?
O1 C2 1.374(3) . ?
C1 C2 1.550(4) . ?
C2 C3 1.538(4) . ?
C2 C4 1.541(4) . ?
C5 C10 1.393(4) . ?
C5 C6 1.394(4) . ?
C6 C7 1.378(4) . ?
C7 C8 1.386(4) . ?
C8 C9 1.377(4) . ?
C9 C10 1.389(4) . ?
C11 C16 1.387(4) . ?
C11 C12 1.396(4) . ?
C12 C13 1.387(4) . ?
C13 C14 1.377(5) . ?
C14 C15 1.376(5) . ?
C15 C16 1.387(4) . ?
C17 C18 1.451(4) . ?
C17 C22 1.464(4) . ?
C17 C21 1.468(3) . ?
C18 C19 1.374(4) . ?
C18 C23 1.502(4) . ?
C19 C20 1.449(4) . ?
C19 C24 1.504(4) . ?
C20 C21 1.373(4) . ?
C20 C25 1.501(4) . ?
C21 C26 1.444(4) . ?
C26 N31 1.374(3) . ?
C26 C27 1.399(4) . ?
C27 C28 1.375(5) . ?
C28 C29 1.377(5) . ?
C29 C30 1.377(4) . ?
C30 N31 1.343(3) . ?
C32 C33 1.381(4) . ?
C32 C37 1.393(4) . ?
C33 C34 1.389(4) . ?
C34 C35 1.376(5) . ?
C35 C36 1.365(5) . ?
C36 C37 1.393(5) . ?
C38 C43 1.392(4) . ?
C38 C39 1.401(4) . ?
C39 C40 1.383(4) . ?
C40 C41 1.377(5) . ?
C41 C42 1.380(5) . ?
C42 C43 1.399(4) . ?

loop_
_geom_torsion_atom_site_label_1
_geom_torsion_atom_site_label_2
_geom_torsion_atom_site_label_3
_geom_torsion_atom_site_label_4
_geom_torsion
_geom_torsion_site_symmetry_1
_geom_torsion_site_symmetry_2
_geom_torsion_site_symmetry_3
_geom_torsion_site_symmetry_4
_geom_torsion_publ_flag
N31 Ir1 P1 C5 46.07(11) . . . . ?
O1 Ir1 P1 C5 -126.84(11) . . . . ?
C22 Ir1 P1 C5 -41.46(12) . . . . ?
C17 Ir1 P1 C5 -45.97(15) . . . . ?
P2 Ir1 P1 C5 142.23(10) . . . . ?
N31 Ir1 P1 C11 -83.77(13) . . . . ?
O1 Ir1 P1 C11 103.33(12) . . . . ?
C22 Ir1 P1 C11 -171.30(13) . . . . ?
C17 Ir1 P1 C11 -175.81(15) . . . . ?
P2 Ir1 P1 C11 12.39(11) . . . . ?
N31 Ir1 P1 C1 156.68(11) . . . . ?
O1 Ir1 P1 C1 -16.23(11) . . . . ?
C22 Ir1 P1 C1 69.15(12) . . . . ?
C17 Ir1 P1 C1 64.63(15) . . . . ?
P2 Ir1 P1 C1 -107.16(10) . . . . ?
N31 Ir1 P2 C38 8.74(12) . . . . ?
O1 Ir1 P2 C38 -179.66(12) . . . . ?
C22 Ir1 P2 C38 93.4(2) . . . . ?
C17 Ir1 P2 C38 90.45(13) . . . . ?
P1 Ir1 P2 C38 -94.79(11) . . . . ?
N31 Ir1 P2 C32 -115.39(12) . . . . ?
O1 Ir1 P2 C32 56.21(12) . . . . ?
C22 Ir1 P2 C32 -30.7(2) . . . . ?
C17 Ir1 P2 C32 -33.68(13) . . . . ?
P1 Ir1 P2 C32 141.08(11) . . . . ?
N31 Ir1 O1 C2 -131.0(4) . . . . ?
C22 Ir1 O1 C2 -99.88(19) . . . . ?
C17 Ir1 O1 C2 -139.70(18) . . . . ?
P1 Ir1 O1 C2 5.11(17) . . . . ?
P2 Ir1 O1 C2 106.10(17) . . . . ?
C5 P1 C1 C2 148.19(19) . . . . ?
C11 P1 C1 C2 -106.8(2) . . . . ?
Ir1 P1 C1 C2 26.4(2) . . . . ?
Ir1 O1 C2 C3 -111.36(19) . . . . ?
Ir1 O1 C2 C4 131.19(17) . . . . ?
Ir1 O1 C2 C1 11.9(3) . . . . ?
P1 C1 C2 O1 -26.3(3) . . . . ?
P1 C1 C2 C3 96.0(2) . . . . ?
P1 C1 C2 C4 -146.15(19) . . . . ?
O1 C2 C3 F3 -51.4(3) . . . . ?
C4 C2 C3 F3 65.2(3) . . . . ?
C1 C2 C3 F3 -178.3(2) . . . . ?
O1 C2 C3 F1 -173.2(2) . . . . ?
C4 C2 C3 F1 -56.6(3) . . . . ?
C1 C2 C3 F1 59.9(3) . . . . ?
O1 C2 C3 F2 67.3(3) . . . . ?
C4 C2 C3 F2 -176.0(2) . . . . ?
C1 C2 C3 F2 -59.6(3) . . . . ?
O1 C2 C4 F4 59.5(3) . . . . ?
C3 C2 C4 F4 -57.3(3) . . . . ?
C1 C2 C4 F4 -175.6(2) . . . . ?
O1 C2 C4 F5 -59.9(3) . . . . ?
C3 C2 C4 F5 -176.7(2) . . . . ?
C1 C2 C4 F5 65.1(3) . . . . ?
O1 C2 C4 F6 -178.9(2) . . . . ?
C3 C2 C4 F6 64.3(3) . . . . ?
C1 C2 C4 F6 -54.0(3) . . . . ?
C11 P1 C5 C10 15.6(3) . . . . ?
C1 P1 C5 C10 125.1(2) . . . . ?
Ir1 P1 C5 C10 -125.5(2) . . . . ?
C11 P1 C5 C6 -167.2(2) . . . . ?
C1 P1 C5 C6 -57.7(2) . . . . ?
Ir1 P1 C5 C6 51.7(2) . . . . ?
C10 C5 C6 C7 -1.4(4) . . . . ?
P1 C5 C6 C7 -178.7(2) . . . . ?
C5 C6 C7 C8 0.7(5) . . . . ?
C6 C7 C8 C9 0.9(5) . . . . ?
C7 C8 C9 C10 -1.7(5) . . . . ?
C8 C9 C10 C5 1.1(5) . . . . ?
C6 C5 C10 C9 0.5(4) . . . . ?
P1 C5 C10 C9 177.7(2) . . . . ?
C5 P1 C11 C16 -100.5(2) . . . . ?
C1 P1 C11 C16 152.8(2) . . . . ?
Ir1 P1 C11 C16 35.8(3) . . . . ?
C5 P1 C11 C12 72.6(3) . . . . ?
C1 P1 C11 C12 -34.1(3) . . . . ?
Ir1 P1 C11 C12 -151.2(2) . . . . ?
C16 C11 C12 C13 -0.5(4) . . . . ?
P1 C11 C12 C13 -173.6(2) . . . . ?
C11 C12 C13 C14 0.9(5) . . . . ?
C12 C13 C14 C15 -0.8(5) . . . . ?
C13 C14 C15 C16 0.2(5) . . . . ?
C12 C11 C16 C15 0.0(4) . . . . ?
P1 C11 C16 C15 173.3(2) . . . . ?
C14 C15 C16 C11 0.2(5) . . . . ?
N31 Ir1 C17 C18 146.3(2) . . . . ?
O1 Ir1 C17 C18 -35.2(2) . . . . ?
C22 Ir1 C17 C18 -121.5(3) . . . . ?
P1 Ir1 C17 C18 -114.6(2) . . . . ?
P2 Ir1 C17 C18 56.5(2) . . . . ?
N31 Ir1 C17 C22 -92.22(15) . . . . ?
O1 Ir1 C17 C22 86.25(14) . . . . ?
P1 Ir1 C17 C22 6.8(2) . . . . ?
P2 Ir1 C17 C22 177.99(12) . . . . ?
N31 Ir1 C17 C21 29.07(16) . . . . ?
O1 Ir1 C17 C21 -152.46(16) . . . . ?
C22 Ir1 C17 C21 121.3(2) . . . . ?
P1 Ir1 C17 C21 128.11(14) . . . . ?
P2 Ir1 C17 C21 -60.72(17) . . . . ?
C22 C17 C18 C19 159.9(3) . . . . ?
C21 C17 C18 C19 1.6(3) . . . . ?
Ir1 C17 C18 C19 -112.9(2) . . . . ?
C22 C17 C18 C23 -17.4(4) . . . . ?
C21 C17 C18 C23 -175.8(2) . . . . ?
Ir1 C17 C18 C23 69.8(3) . . . . ?
C17 C18 C19 C20 -0.4(3) . . . . ?
C23 C18 C19 C20 176.8(3) . . . . ?
C17 C18 C19 C24 175.7(3) . . . . ?
C23 C18 C19 C24 -7.0(5) . . . . ?
C18 C19 C20 C21 -1.0(3) . . . . ?
C24 C19 C20 C21 -177.2(3) . . . . ?
C18 C19 C20 C25 171.7(3) . . . . ?
C24 C19 C20 C25 -4.5(5) . . . . ?
C19 C20 C21 C26 169.5(3) . . . . ?
C25 C20 C21 C26 -2.8(5) . . . . ?
C19 C20 C21 C17 1.9(3) . . . . ?
C25 C20 C21 C17 -170.4(3) . . . . ?
C18 C17 C21 C20 -2.2(3) . . . . ?
C22 C17 C21 C20 -162.1(2) . . . . ?
Ir1 C17 C21 C20 129.4(2) . . . . ?
C18 C17 C21 C26 -171.6(2) . . . . ?
C22 C17 C21 C26 28.4(4) . . . . ?
Ir1 C17 C21 C26 -40.0(3) . . . . ?
C18 C17 C22 Ir1 118.3(3) . . . . ?
C21 C17 C22 Ir1 -86.6(2) . . . . ?
N31 Ir1 C22 C17 82.53(14) . . . . ?
O1 Ir1 C22 C17 -92.30(14) . . . . ?
P1 Ir1 C22 C17 -175.89(12) . . . . ?
P2 Ir1 C22 C17 -4.2(3) . . . . ?
C20 C21 C26 N31 -137.5(3) . . . . ?
C17 C21 C26 N31 29.1(3) . . . . ?
C20 C21 C26 C27 42.3(5) . . . . ?
C17 C21 C26 C27 -151.2(3) . . . . ?
N31 C26 C27 C28 0.5(4) . . . . ?
C21 C26 C27 C28 -179.2(3) . . . . ?
C26 C27 C28 C29 -1.3(5) . . . . ?
C27 C28 C29 C30 0.5(5) . . . . ?
C28 C29 C30 N31 1.2(5) . . . . ?
C29 C30 N31 C26 -2.0(4) . . . . ?
C29 C30 N31 Ir1 177.4(2) . . . . ?
C27 C26 N31 C30 1.1(4) . . . . ?
C21 C26 N31 C30 -179.1(2) . . . . ?
C27 C26 N31 Ir1 -178.3(2) . . . . ?
C21 C26 N31 Ir1 1.5(3) . . . . ?
O1 Ir1 N31 C30 153.2(4) . . . . ?
C22 Ir1 N31 C30 122.0(2) . . . . ?
C17 Ir1 N31 C30 162.1(2) . . . . ?
P1 Ir1 N31 C30 18.3(2) . . . . ?
P2 Ir1 N31 C30 -84.0(2) . . . . ?
O1 Ir1 N31 C26 -27.4(5) . . . . ?
C22 Ir1 N31 C26 -58.59(18) . . . . ?
C17 Ir1 N31 C26 -18.55(17) . . . . ?
P1 Ir1 N31 C26 -162.37(16) . . . . ?
P2 Ir1 N31 C26 95.43(17) . . . . ?
C38 P2 C32 C33 -153.1(2) . . . . ?
Ir1 P2 C32 C33 -21.6(3) . . . . ?
C38 P2 C32 C37 27.1(3) . . . . ?
Ir1 P2 C32 C37 158.6(2) . . . . ?
C37 C32 C33 C34 -0.5(5) . . . . ?
P2 C32 C33 C34 179.7(3) . . . . ?
C32 C33 C34 C35 -0.4(5) . . . . ?
C33 C34 C35 C36 1.1(6) . . . . ?
C34 C35 C36 C37 -0.8(6) . . . . ?
C33 C32 C37 C36 0.8(5) . . . . ?
P2 C32 C37 C36 -179.5(3) . . . . ?
C35 C36 C37 C32 -0.1(6) . . . . ?
C32 P2 C38 C43 -108.4(2) . . . . ?
Ir1 P2 C38 C43 119.6(2) . . . . ?
C32 P2 C38 C39 71.6(2) . . . . ?
Ir1 P2 C38 C39 -60.4(2) . . . . ?
C43 C38 C39 C40 -1.4(4) . . . . ?
P2 C38 C39 C40 178.6(2) . . . . ?
C38 C39 C40 C41 0.0(5) . . . . ?
C39 C40 C41 C42 1.0(5) . . . . ?
C40 C41 C42 C43 -0.5(5) . . . . ?
C39 C38 C43 C42 1.9(4) . . . . ?
P2 C38 C43 C42 -178.1(2) . . . . ?
C41 C42 C43 C38 -0.9(5) . . . . ?
